data_8100663
loop_
_publ_author_name
'Murmann, R. Kent'
'Barnes, Charles L.'
'Schlemper, E. O.'

_publ_section_title
;
Redetermination of the crystal structure of potassium trans-(dioxo)
tetra(hydroxo)osmate(VI), K~2~[Os(OH)~4~(O)~2~]
;
_journal_issue 3
_journal_name_full 'Zeitschrift f\"ur Kristallographie - New Crystal Structures'
_journal_page_first 303
_journal_page_last 304
_journal_volume 217
_journal_year 2002
_chemical_formula_moiety 'H4 K2 O6 Os1'
_chemical_formula_structural 'K2 [Os(OH)4 (O)2]'
_chemical_formula_sum 'H4 K2 O6 Os'
_chemical_formula_weight 368.43
_chemical_name_common 'Potassium Osmate(VI)'
_space_group_IT_number 139
_symmetry_cell_setting tetragonal
_symmetry_space_group_name_Hall '-I 4 2'
_symmetry_space_group_name_H-M 'I 4/m m m'
_cell_angle_alpha 90.00
_cell_angle_beta 90.00
_cell_angle_gamma 90.00
_cell_formula_units_Z 2
_cell_length_a 5.5856(4)
_cell_length_b 5.5856(4)
_cell_length_c 9.4170(10)
_cell_measurement_temperature 173(2)
_cell_volume 293.80(4)
_diffrn_ambient_temperature 173(2)
_exptl_crystal_density_diffrn 4.165
_cod_original_formula_sum 'H4 K2 O6 Os1'
_cod_database_code 8100663

loop_
_symmetry_equiv_pos_as_xyz
'x, y, z'
'-y, x, z'
'-x, -y, z'
'y, -x, z'
'x, -y, -z'
'-x, y, -z'
'y, x, -z'
'-y, -x, -z'
'x+1/2, y+1/2, z+1/2'
'-y+1/2, x+1/2, z+1/2'
'-x+1/2, -y+1/2, z+1/2'
'y+1/2, -x+1/2, z+1/2'
'x+1/2, -y+1/2, -z+1/2'
'-x+1/2, y+1/2, -z+1/2'
'y+1/2, x+1/2, -z+1/2'
'-y+1/2, -x+1/2, -z+1/2'
'-x, -y, -z'
'y, -x, -z'
'x, y, -z'
'-y, x, -z'
'-x, y, z'
'x, -y, z'
'-y, -x, z'
'y, x, z'
'-x+1/2, -y+1/2, -z+1/2'
'y+1/2, -x+1/2, -z+1/2'
'x+1/2, y+1/2, -z+1/2'
'-y+1/2, x+1/2, -z+1/2'
'-x+1/2, y+1/2, z+1/2'
'x+1/2, -y+1/2, z+1/2'
'-y+1/2, -x+1/2, z+1/2'
'y+1/2, x+1/2, z+1/2'

loop_
_atom_site_label
_atom_site_type_symbol
_atom_site_fract_x
_atom_site_fract_y
_atom_site_fract_z
_atom_site_U_iso_or_equiv
_atom_site_adp_type
_atom_site_occupancy
_atom_site_symmetry_multiplicity
_atom_site_Wyckoff_symbol
_atom_site_calc_flag
_atom_site_refinement_flags
_atom_site_disorder_assembly
_atom_site_disorder_group
Os1 Os 0.5000 0.5000 0.0000 0.0111(7) Uani 1 2 b d S . .
K1 K 0.0000 0.5000 -0.2500 0.0167(11) Uani 1 4 d d S . .
O1 O 0.5000 0.5000 -0.1853(19) 0.017(3) Uani 1 4 e d S . .
O2 O 0.752(3) 0.752(3) 0.0000 0.086(10) Uani 1 8 h d S . .
H H 0.86(3) 0.86(3) 0.0000 0.03(6) Uiso 1 8 h d S . .

loop_
_atom_site_aniso_label
_atom_site_aniso_U_11
_atom_site_aniso_U_22
_atom_site_aniso_U_33
_atom_site_aniso_U_23
_atom_site_aniso_U_13
_atom_site_aniso_U_12
Os1 0.0106(8) 0.0106(8) 0.0121(9) 0.000 0.000 0.000
K1 0.0173(15) 0.0173(15) 0.015(2) 0.000 0.000 0.000
O1 0.017(5) 0.017(5) 0.018(8) 0.000 0.000 0.000
O2 0.121(15) 0.121(15) 0.016(5) 0.000 0.000 -0.109(17)

loop_
_geom_bond_atom_site_label_1
_geom_bond_atom_site_label_2
_geom_bond_distance
_geom_bond_site_symmetry_2
_geom_bond_publ_flag
Os1 O1 1.745(17) . ?
Os1 O1 1.745(17) 17_665 ?
Os1 O2 1.99(2) 17_665 ?
Os1 O2 1.99(2) . ?
Os1 O2 1.99(2) 18_565 ?
Os1 O2 1.99(2) 2_655 ?
Os1 K1 3.6527(2) 9 ?
Os1 K1 3.6527(2) . ?
Os1 K1 3.6527(2) 17_665 ?
Os1 K1 3.6527(2) 25_554 ?
Os1 K1 3.6527(2) 9_545 ?
Os1 K1 3.6527(2) 25_564 ?
K1 O1 2.858(4) . ?
K1 O1 2.858(4) 25_554 ?
K1 O1 2.858(4) 25_564 ?
K1 O1 2.858(4) 1_455 ?
K1 O2 3.0729(2) 10_544 ?
K1 O2 3.0729(2) 2_655 ?
K1 O2 3.0729(2) 25_564 ?
K1 O2 3.0729(2) 17_665 ?
K1 O2 3.0729(2) 9_444 ?
K1 O2 3.0729(2) 1_455 ?
K1 O2 3.0729(2) 26_464 ?
K1 O2 3.0729(2) 18_465 ?
O1 K1 2.858(4) 25_554 ?
O1 K1 2.858(4) 25_564 ?
O1 K1 2.858(4) 1_655 ?
O2 K1 3.0729(2) 25_564 ?
O2 K1 3.0729(2) 1_655 ?
O2 K1 3.0729(2) 9 ?
O2 K1 3.0729(2) 17_665 ?
O2 H 0.8(2) . ?
